data_7218990
loop_
_publ_author_name
'Chamas, Zein'
'Marchi, Enrico'
'Presson, Benjamin'
'Aubert, Emmanuel'
'Fort, Yves'
'Ceroni, Paola'
'Mamane, Victor'

_publ_section_title
;
 Synthesis and Solid-state Fluorescence Properties of Pentacyclic
 7-Substituted-indeno[1&#x2019;,2&#x2019;:4,5]pyrido[2,1-a]isoindol-5-ones
;
_journal_name_full 'RSC Adv.'
_journal_paper_doi 10.1039/C4RA12155D
_journal_year 2014
_chemical_formula_moiety 'C25 H17 N O2'
_chemical_formula_sum 'C25 H17 N O2'
_chemical_formula_weight 363.40
_chemical_name_systematic
;
 ?
;
_space_group_IT_number 14
_symmetry_cell_setting monoclinic
_symmetry_space_group_name_Hall '-P 2ybc'
_symmetry_space_group_name_H-M 'P 1 21/c 1'
_atom_sites_solution_hydrogens difmap
_atom_sites_solution_primary direct
_atom_sites_solution_secondary difmap
_audit_creation_method SHELXL-97
_audit_update_record
;
2014-10-06 deposited with the CCDC.
2014-12-01 downloaded from the CCDC.
;
_cell_angle_alpha 90.00
_cell_angle_beta 104.472(3)
_cell_angle_gamma 90.00
_cell_formula_units_Z 4
_cell_length_a 10.6552(3)
_cell_length_b 8.1691(2)
_cell_length_c 20.6721(6)
_cell_measurement_reflns_used 6072
_cell_measurement_temperature 110(2)
_cell_measurement_theta_max 76.1788
_cell_measurement_theta_min 4.2817
_cell_volume 1742.28(9)
_computing_cell_refinement
;
CrysAlisPro, Agilent Technologies,
Version 1.171.35.19 (release 27-10-2011 CrysAlis171 .NET)
(compiled Oct 27 2011,15:02:11)
;
_computing_data_collection
;
CrysAlisPro, Agilent Technologies,
Version 1.171.35.19 (release 27-10-2011 CrysAlis171 .NET)
(compiled Oct 27 2011,15:02:11)
;
_computing_data_reduction
;
CrysAlisPro, Agilent Technologies,
Version 1.171.35.19 (release 27-10-2011 CrysAlis171 .NET)
(compiled Oct 27 2011,15:02:11)
;
_computing_structure_refinement 'SHELXL-97 (Sheldrick, 1997)'
_computing_structure_solution 'SIR_92 (Altomare et al., 1994)'
_diffrn_ambient_temperature 109.95(10)
_diffrn_detector_area_resol_mean 10.4508
_diffrn_measured_fraction_theta_full 0.980
_diffrn_measured_fraction_theta_max 0.980
_diffrn_measurement_device_type 'SuperNova, Dual, Cu at zero, Atlas'
_diffrn_measurement_method 'omega scans'
_diffrn_radiation_monochromator mirror
_diffrn_radiation_source 'SuperNova (Cu) X-ray Source'
_diffrn_radiation_type 'Cu K\a'
_diffrn_radiation_wavelength 1.5418
_diffrn_reflns_av_R_equivalents 0.0146
_diffrn_reflns_av_sigmaI/netI 0.0426
_diffrn_reflns_limit_h_max 12
_diffrn_reflns_limit_h_min -12
_diffrn_reflns_limit_k_max 6
_diffrn_reflns_limit_k_min -9
_diffrn_reflns_limit_l_max 24
_diffrn_reflns_limit_l_min -25
_diffrn_reflns_number 9695
_diffrn_reflns_theta_full 70.13
_diffrn_reflns_theta_max 70.13
_diffrn_reflns_theta_min 4.29
_exptl_absorpt_coefficient_mu 0.702
_exptl_absorpt_correction_T_max 0.951
_exptl_absorpt_correction_T_min 0.892
_exptl_absorpt_correction_type analytical
_exptl_absorpt_process_details
;
CrysAlisPro, Agilent Technologies,
Version 1.171.35.19 (release 27-10-2011 CrysAlis171 .NET)
(compiled Oct 27 2011,15:02:11)
Analytical numeric absorption correction using a multifaceted crystal
            model based on expressions derived by R.C. Clark & J.S. Reid.
(Clark, R. C. & Reid, J. S. (1995). Acta Cryst. A51, 887-897)
;
_exptl_crystal_colour yellow
_exptl_crystal_density_diffrn 1.385
_exptl_crystal_density_method 'not measured'
_exptl_crystal_description block
_exptl_crystal_F_000 760
_exptl_crystal_size_max 0.2276
_exptl_crystal_size_mid 0.1760
_exptl_crystal_size_min 0.0948
_refine_diff_density_max 0.283
_refine_diff_density_min -0.263
_refine_diff_density_rms 0.041
_refine_ls_extinction_method none
_refine_ls_goodness_of_fit_ref 1.037
_refine_ls_hydrogen_treatment constr
_refine_ls_matrix_type full
_refine_ls_number_parameters 254
_refine_ls_number_reflns 3235
_refine_ls_number_restraints 0
_refine_ls_restrained_S_all 1.037
_refine_ls_R_factor_all 0.0379
_refine_ls_R_factor_gt 0.0361
_refine_ls_shift/su_max 0.001
_refine_ls_shift/su_mean 0.000
_refine_ls_structure_factor_coef Fsqd
_refine_ls_weighting_details 'calc w=1/[\s^2^(Fo^2^)+(0.0411P)^2^+0.9513P] where P=(Fo^2^+2Fc^2^)/3'
_refine_ls_weighting_scheme calc
_refine_ls_wR_factor_gt 0.0901
_refine_ls_wR_factor_ref 0.0910
_reflns_number_gt 3092
_reflns_number_total 3235
_reflns_threshold_expression >2sigma(I)
_cod_data_source_file c4ra12155d2.cif
_cod_data_source_block bpxx
_cod_original_cell_volume 1742.28(8)
_cod_original_sg_symbol_H-M 'P 21/c'
_cod_database_code 7218990

loop_
_symmetry_equiv_pos_as_xyz
'x, y, z'
'-x, y+1/2, -z+1/2'
'-x, -y, -z'
'x, -y-1/2, z-1/2'

loop_
_atom_site_label
_atom_site_type_symbol
_atom_site_fract_x
_atom_site_fract_y
_atom_site_fract_z
_atom_site_U_iso_or_equiv
_atom_site_adp_type
_atom_site_occupancy
_atom_site_symmetry_multiplicity
_atom_site_calc_flag
_atom_site_refinement_flags
O14 O 0.19305(8) 0.40206(11) 0.09486(4) 0.0214(2) Uani 1 1 d .
H14 H 0.1262 0.4305 0.0659 0.032 Uiso 1 1 calc R
O22 O 0.07552(8) 0.47120(11) -0.04593(4) 0.0205(2) Uani 1 1 d .
N1 N 0.26491(10) 0.34542(13) -0.05489(5) 0.0192(2) Uani 1 1 d .
C15 C 0.22271(13) 0.31966(15) -0.16876(6) 0.0214(3) Uani 1 1 d .
C3 C 0.43648(13) 0.21427(16) -0.09169(7) 0.0234(3) Uani 1 1 d .
H3 H 0.4692 0.1658 -0.1259 0.028 Uiso 1 1 calc R
C20 C 0.11829(13) 0.40037(15) -0.15329(6) 0.0206(3) Uani 1 1 d .
C21 C 0.14424(12) 0.41416(14) -0.07996(6) 0.0183(3) Uani 1 1 d .
C6 C 0.31152(12) 0.28397(15) 0.01316(6) 0.0184(3) Uani 1 1 d .
C2 C 0.31779(12) 0.28387(15) -0.10636(6) 0.0213(3) Uani 1 1 d .
C23 C 0.24589(11) 0.12019(15) 0.02132(6) 0.0183(3) Uani 1 1 d .
C5 C 0.45806(12) 0.25670(15) 0.02617(6) 0.0202(3) Uani 1 1 d .
C16 C 0.22197(13) 0.29057(16) -0.23533(7) 0.0250(3) Uani 1 1 d .
H16 H 0.2921 0.2359 -0.2468 0.030 Uiso 1 1 calc R
C27 C 0.21091(13) -0.10423(16) 0.09127(7) 0.0232(3) Uani 1 1 d .
H27 H 0.2244 -0.1522 0.1343 0.028 Uiso 1 1 calc R
C12 C 0.42495(13) 0.38404(15) 0.12118(6) 0.0213(3) Uani 1 1 d .
C17 C 0.11588(14) 0.34378(17) -0.28427(7) 0.0277(3) Uani 1 1 d .
H17 H 0.1136 0.3248 -0.3299 0.033 Uiso 1 1 calc R
C24 C 0.17008(12) 0.03728(16) -0.03372(6) 0.0213(3) Uani 1 1 d .
H24 H 0.1547 0.0854 -0.0768 0.026 Uiso 1 1 calc R
C28 C 0.26591(12) 0.04719(16) 0.08416(6) 0.0213(3) Uani 1 1 d .
H28 H 0.3174 0.1012 0.1223 0.026 Uiso 1 1 calc R
C11 C 0.45491(13) 0.43651(17) 0.18715(7) 0.0250(3) Uani 1 1 d .
H11 H 0.3948 0.4997 0.2037 0.030 Uiso 1 1 calc R
C9 C 0.66419(14) 0.30491(19) 0.20401(7) 0.0311(3) Uani 1 1 d .
H9 H 0.7457 0.2780 0.2330 0.037 Uiso 1 1 calc R
C7 C 0.51458(12) 0.29404(16) 0.09644(7) 0.0220(3) Uani 1 1 d .
C8 C 0.63547(13) 0.25450(17) 0.13780(7) 0.0273(3) Uani 1 1 d .
H8 H 0.6969 0.1944 0.1210 0.033 Uiso 1 1 calc R
C4 C 0.51299(13) 0.21447(16) -0.02339(7) 0.0228(3) Uani 1 1 d .
H4 H 0.6020 0.1848 -0.0134 0.027 Uiso 1 1 calc R
C26 C 0.13663(12) -0.18546(16) 0.03604(7) 0.0232(3) Uani 1 1 d .
H26 H 0.0996 -0.2890 0.0411 0.028 Uiso 1 1 calc R
C25 C 0.11678(12) -0.11473(16) -0.02632(7) 0.0238(3) Uani 1 1 d .
H25 H 0.0664 -0.1703 -0.0644 0.029 Uiso 1 1 calc R
C18 C 0.01227(14) 0.42445(18) -0.26826(7) 0.0280(3) Uani 1 1 d .
H18 H -0.0589 0.4601 -0.3030 0.034 Uiso 1 1 calc R
C19 C 0.01200(13) 0.45335(16) -0.20194(7) 0.0248(3) Uani 1 1 d .
H19 H -0.0585 0.5074 -0.1905 0.030 Uiso 1 1 calc R
C13 C 0.30184(12) 0.41340(15) 0.06775(6) 0.0197(3) Uani 1 1 d .
H13 H 0.3049 0.5257 0.0489 0.024 Uiso 1 1 calc R
C10 C 0.57429(14) 0.39489(18) 0.22838(7) 0.0300(3) Uani 1 1 d .
H10 H 0.5954 0.4280 0.2739 0.036 Uiso 1 1 calc R

loop_
_atom_site_aniso_label
_atom_site_aniso_U_11
_atom_site_aniso_U_22
_atom_site_aniso_U_33
_atom_site_aniso_U_23
_atom_site_aniso_U_13
_atom_site_aniso_U_12
O14 0.0207(4) 0.0243(5) 0.0203(4) 0.0003(4) 0.0070(4) 0.0036(4)
O22 0.0196(4) 0.0206(4) 0.0224(4) -0.0024(3) 0.0076(4) 0.0021(3)
N1 0.0198(5) 0.0197(5) 0.0198(5) -0.0001(4) 0.0080(4) 0.0014(4)
C15 0.0250(6) 0.0180(6) 0.0236(6) 0.0009(5) 0.0104(5) -0.0018(5)
C3 0.0243(7) 0.0228(6) 0.0271(7) -0.0011(5) 0.0141(5) 0.0014(5)
C20 0.0259(7) 0.0160(6) 0.0218(6) 0.0008(5) 0.0097(5) -0.0021(5)
C21 0.0199(6) 0.0137(6) 0.0226(6) 0.0023(5) 0.0081(5) -0.0007(5)
C6 0.0188(6) 0.0179(6) 0.0193(6) 0.0006(5) 0.0063(5) 0.0008(5)
C2 0.0249(6) 0.0190(6) 0.0232(6) -0.0011(5) 0.0122(5) -0.0021(5)
C23 0.0162(6) 0.0168(6) 0.0235(6) -0.0017(5) 0.0079(5) 0.0019(5)
C5 0.0196(6) 0.0159(6) 0.0253(6) 0.0014(5) 0.0060(5) 0.0002(5)
C16 0.0306(7) 0.0238(7) 0.0241(7) -0.0017(5) 0.0134(6) -0.0021(5)
C27 0.0253(7) 0.0217(6) 0.0245(7) 0.0025(5) 0.0097(5) 0.0014(5)
C12 0.0240(6) 0.0169(6) 0.0241(6) -0.0002(5) 0.0082(5) -0.0044(5)
C17 0.0368(8) 0.0277(7) 0.0204(6) -0.0008(5) 0.0107(6) -0.0067(6)
C24 0.0200(6) 0.0211(6) 0.0228(6) 0.0010(5) 0.0053(5) 0.0015(5)
C28 0.0219(6) 0.0204(6) 0.0223(6) -0.0025(5) 0.0065(5) -0.0015(5)
C11 0.0275(7) 0.0230(7) 0.0260(7) -0.0028(5) 0.0093(5) -0.0059(5)
C9 0.0233(7) 0.0368(8) 0.0300(7) 0.0007(6) 0.0007(6) -0.0052(6)
C7 0.0221(6) 0.0193(6) 0.0255(7) -0.0002(5) 0.0075(5) -0.0042(5)
C8 0.0227(7) 0.0288(7) 0.0306(7) -0.0007(6) 0.0071(6) -0.0019(6)
C4 0.0191(6) 0.0204(6) 0.0307(7) -0.0009(5) 0.0094(5) 0.0004(5)
C26 0.0196(6) 0.0163(6) 0.0361(7) -0.0018(5) 0.0114(5) -0.0011(5)
C25 0.0202(6) 0.0203(6) 0.0298(7) -0.0053(5) 0.0043(5) -0.0013(5)
C18 0.0318(7) 0.0287(7) 0.0222(7) 0.0031(5) 0.0040(6) -0.0005(6)
C19 0.0270(7) 0.0226(6) 0.0251(7) 0.0026(5) 0.0071(5) 0.0025(5)
C13 0.0231(6) 0.0162(6) 0.0218(6) -0.0002(5) 0.0094(5) -0.0008(5)
C10 0.0320(7) 0.0337(8) 0.0235(7) -0.0044(6) 0.0054(6) -0.0102(6)

loop_
_atom_type_symbol
_atom_type_description
_atom_type_scat_dispersion_real
_atom_type_scat_dispersion_imag
_atom_type_scat_source
C C 0.0181 0.0091 'International Tables Vol C Tables 4.2.6.8 and 6.1.1.4'
H H 0.0000 0.0000 'International Tables Vol C Tables 4.2.6.8 and 6.1.1.4'
N N 0.0311 0.0180 'International Tables Vol C Tables 4.2.6.8 and 6.1.1.4'
O O 0.0492 0.0322 'International Tables Vol C Tables 4.2.6.8 and 6.1.1.4'

loop_
_geom_angle_atom_site_label_1
_geom_angle_atom_site_label_2
_geom_angle_atom_site_label_3
_geom_angle
C13 O14 H14 109.5
C21 N1 C2 111.78(10)
C21 N1 C6 124.25(10)
C2 N1 C6 119.95(10)
C16 C15 C20 119.85(12)
C16 C15 C2 132.13(12)
C20 C15 C2 108.02(11)
C2 C3 C4 119.18(12)
C2 C3 H3 120.4
C4 C3 H3 120.4
C19 C20 C15 122.38(12)
C19 C20 C21 129.22(12)
C15 C20 C21 108.40(11)
O22 C21 N1 124.94(11)
O22 C21 C20 129.24(12)
N1 C21 C20 105.81(10)
N1 C6 C5 107.78(10)
N1 C6 C23 110.52(10)
C5 C6 C23 108.99(10)
N1 C6 C13 113.21(10)
C5 C6 C13 102.65(10)
C23 C6 C13 113.20(10)
C3 C2 N1 120.50(12)
C3 C2 C15 133.50(12)
N1 C2 C15 105.97(11)
C24 C23 C28 118.29(11)
C24 C23 C6 121.28(11)
C28 C23 C6 120.37(11)
C4 C5 C7 131.43(12)
C4 C5 C6 121.43(12)
C7 C5 C6 107.05(10)
C17 C16 C15 118.01(12)
C17 C16 H16 121.0
C15 C16 H16 121.0
C26 C27 C28 120.50(12)
C26 C27 H27 119.8
C28 C27 H27 119.8
C11 C12 C7 120.72(12)
C11 C12 C13 127.93(12)
C7 C12 C13 111.35(11)
C16 C17 C18 121.65(12)
C16 C17 H17 119.2
C18 C17 H17 119.2
C25 C24 C23 120.88(12)
C25 C24 H24 119.6
C23 C24 H24 119.6
C27 C28 C23 120.48(12)
C27 C28 H28 119.8
C23 C28 H28 119.8
C10 C11 C12 118.62(13)
C10 C11 H11 120.7
C12 C11 H11 120.7
C8 C9 C10 120.62(13)
C8 C9 H9 119.7
C10 C9 H9 119.7
C8 C7 C12 120.52(12)
C8 C7 C5 130.57(12)
C12 C7 C5 108.91(11)
C9 C8 C7 118.56(13)
C9 C8 H8 120.7
C7 C8 H8 120.7
C5 C4 C3 119.88(12)
C5 C4 H4 120.1
C3 C4 H4 120.1
C25 C26 C27 119.48(12)
C25 C26 H26 120.3
C27 C26 H26 120.3
C26 C25 C24 120.36(12)
C26 C25 H25 119.8
C24 C25 H25 119.8
C19 C18 C17 120.70(13)
C19 C18 H18 119.6
C17 C18 H18 119.6
C20 C19 C18 117.41(12)
C20 C19 H19 121.3
C18 C19 H19 121.3
O14 C13 C12 110.44(10)
O14 C13 C6 116.73(10)
C12 C13 C6 102.61(10)
O14 C13 H13 108.9
C12 C13 H13 108.9
C6 C13 H13 108.9
C11 C10 C9 120.94(13)
C11 C10 H10 119.5
C9 C10 H10 119.5

loop_
_geom_bond_atom_site_label_1
_geom_bond_atom_site_label_2
_geom_bond_distance
O14 C13 1.4109(15)
O14 H14 0.8400
O22 C21 1.2272(15)
N1 C21 1.3799(16)
N1 C2 1.4147(16)
N1 C6 1.4589(16)
C15 C16 1.3945(18)
C15 C20 1.3974(18)
C15 C2 1.4570(19)
C3 C2 1.3502(19)
C3 C4 1.4432(19)
C3 H3 0.9500
C20 C19 1.3828(19)
C20 C21 1.4756(17)
C6 C5 1.5330(17)
C6 C23 1.5383(17)
C6 C13 1.5685(17)
C23 C24 1.3951(18)
C23 C28 1.3964(18)
C5 C4 1.3456(18)
C5 C7 1.4590(18)
C16 C17 1.385(2)
C16 H16 0.9500
C27 C26 1.3851(19)
C27 C28 1.3922(18)
C27 H27 0.9500
C12 C11 1.3884(18)
C12 C7 1.3995(18)
C12 C13 1.5080(18)
C17 C18 1.395(2)
C17 H17 0.9500
C24 C25 1.3898(18)
C24 H24 0.9500
C28 H28 0.9500
C11 C10 1.385(2)
C11 H11 0.9500
C9 C8 1.388(2)
C9 C10 1.397(2)
C9 H9 0.9500
C7 C8 1.3943(19)
C8 H8 0.9500
C4 H4 0.9500
C26 C25 1.3799(19)
C26 H26 0.9500
C25 H25 0.9500
C18 C19 1.3919(19)
C18 H18 0.9500
C19 H19 0.9500
C13 H13 1.0000
C10 H10 0.9500

loop_
_geom_torsion_atom_site_label_1
_geom_torsion_atom_site_label_2
_geom_torsion_atom_site_label_3
_geom_torsion_atom_site_label_4
_geom_torsion
C16 C15 C20 C19 0.2(2)
C2 C15 C20 C19 179.10(12)
C16 C15 C20 C21 179.86(11)
C2 C15 C20 C21 -1.23(14)
C2 N1 C21 O22 177.35(12)
C6 N1 C21 O22 20.06(19)
C2 N1 C21 C20 -1.64(13)
C6 N1 C21 C20 -158.94(11)
C19 C20 C21 O22 2.5(2)
C15 C20 C21 O22 -177.17(12)
C19 C20 C21 N1 -178.60(13)
C15 C20 C21 N1 1.77(13)
C21 N1 C6 C5 -166.63(11)
C2 N1 C6 C5 37.82(14)
C21 N1 C6 C23 74.37(14)
C2 N1 C6 C23 -81.19(13)
C21 N1 C6 C13 -53.81(15)
C2 N1 C6 C13 150.63(11)
C4 C3 C2 N1 -4.67(19)
C4 C3 C2 C15 172.68(13)
C21 N1 C2 C3 178.92(12)
C6 N1 C2 C3 -22.69(18)
C21 N1 C2 C15 0.92(14)
C6 N1 C2 C15 159.31(10)
C16 C15 C2 C3 1.4(3)
C20 C15 C2 C3 -177.37(14)
C16 C15 C2 N1 178.98(13)
C20 C15 C2 N1 0.25(14)
N1 C6 C23 C24 9.48(15)
C5 C6 C23 C24 -108.79(13)
C13 C6 C23 C24 137.67(12)
N1 C6 C23 C28 -173.44(11)
C5 C6 C23 C28 68.28(14)
C13 C6 C23 C28 -45.26(15)
N1 C6 C5 C4 -30.90(16)
C23 C6 C5 C4 89.08(14)
C13 C6 C5 C4 -150.65(12)
N1 C6 C5 C7 146.02(10)
C23 C6 C5 C7 -94.00(12)
C13 C6 C5 C7 26.28(12)
C20 C15 C16 C17 -0.01(19)
C2 C15 C16 C17 -178.61(13)
C15 C16 C17 C18 0.1(2)
C28 C23 C24 C25 -0.56(18)
C6 C23 C24 C25 176.58(11)
C26 C27 C28 C23 0.67(19)
C24 C23 C28 C27 -0.21(18)
C6 C23 C28 C27 -177.37(11)
C7 C12 C11 C10 -1.39(19)
C13 C12 C11 C10 179.59(12)
C11 C12 C7 C8 0.41(19)
C13 C12 C7 C8 179.58(12)
C11 C12 C7 C5 -179.60(11)
C13 C12 C7 C5 -0.43(14)
C4 C5 C7 C8 -20.4(2)
C6 C5 C7 C8 163.11(13)
C4 C5 C7 C12 159.62(14)
C6 C5 C7 C12 -16.88(14)
C10 C9 C8 C7 -0.7(2)
C12 C7 C8 C9 0.6(2)
C5 C7 C8 C9 -179.35(13)
C7 C5 C4 C3 -168.20(13)
C6 C5 C4 C3 7.88(19)
C2 C3 C4 C5 11.72(19)
C28 C27 C26 C25 -0.35(19)
C27 C26 C25 C24 -0.42(19)
C23 C24 C25 C26 0.88(19)
C16 C17 C18 C19 -0.4(2)
C15 C20 C19 C18 -0.5(2)
C21 C20 C19 C18 179.96(12)
C17 C18 C19 C20 0.5(2)
C11 C12 C13 O14 -38.99(17)
C7 C12 C13 O14 141.91(11)
C11 C12 C13 C6 -164.10(12)
C7 C12 C13 C6 16.80(13)
N1 C6 C13 O14 97.91(12)
C5 C6 C13 O14 -146.19(10)
C23 C6 C13 O14 -28.87(15)
N1 C6 C13 C12 -141.21(10)
C5 C6 C13 C12 -25.31(12)
C23 C6 C13 C12 92.01(11)
C12 C11 C10 C9 1.3(2)
C8 C9 C10 C11 -0.3(2)
